data_8000555
loop_
_publ_author_name
'Zakrzewski, Jakub J.'
'Kumar, Kunal'
'Zychowicz, Mikolaj'
'Jankowski, Robert'
'Wyczesany, Maciej'
'Sieklucka, Barbara'
'Ohkoshi, Shin-Ichi'
'Chorazy, Szymon'

_publ_section_title
;
 Combined Experimental and Ab Initio Methods for Rationalization of
 Magneto-Luminescent Properties of Yb<sup>III</sup> Nanomagnets Embedded
 in Cyanido/Thiocyanidometallate-Based Crystals.
;
_journal_name_full 'The journal of physical chemistry letters'
_journal_page_first 10558
_journal_page_last 10566
_journal_paper_doi 10.1021/acs.jpclett.1c02942
_journal_year 2021
_chemical_formula_moiety 'C40 H32 N8 O8 Yb, C6 Ir N6, 6(H2 O)'
_chemical_formula_sum 'C46 H44 Ir N14 O14 Yb'
_chemical_formula_weight 1382.19
_space_group_IT_number 70
_space_group_name_Hall '-F 2uv 2vw'
_space_group_name_H-M_alt 'F d d d :2'
_symmetry_cell_setting orthorhombic
_symmetry_Int_Tables_number 70
_symmetry_space_group_name_Hall '-F 2uv 2vw'
_symmetry_space_group_name_H-M 'F d d d :2'
_atom_sites_solution_hydrogens mixed
_audit_conform_dict_location ftp://ftp.iucr.org/pub/cif_core.dic
_audit_conform_dict_name cif_core.dic
_audit_conform_dict_version 2.4.3
_audit_creation_date 2019-12-19T19:06:53-00:00
_audit_creation_method 'WinGX routine CIF_UPDATE'
_cell_angle_alpha 90
_cell_angle_beta 90
_cell_angle_gamma 90
_cell_formula_units_Z 8
_cell_length_a 13.8789(14)
_cell_length_b 25.716(3)
_cell_length_c 28.221(3)
_cell_measurement_reflns_used 14734
_cell_measurement_temperature 100(2)
_cell_measurement_theta_max 27.101
_cell_measurement_theta_min 2.733
_cell_measurement_wavelength 0.71073
_cell_volume 10072.4(19)
_computing_molecular_graphics 'Ortep for Windows (Farrugia, 2012)'
_computing_publication_material 'WinGX publication routines (Farrugia, 2012)'
_computing_structure_refinement 'SHELXL-2018/3 (Sheldrick, 2018)'
_computing_structure_solution 'SHELXT 2014/5 (Sheldrick, 2014)'
_diffrn_ambient_temperature 100(2)
_diffrn_measured_fraction_theta_full 0.999
_diffrn_measured_fraction_theta_max 0.998
_diffrn_measurement_device_type 'D8Quest Eco Photon50'
_diffrn_measurement_method \w
_diffrn_radiation_monochromator graphite
_diffrn_radiation_probe x-ray
_diffrn_radiation_type MoK\a
_diffrn_radiation_wavelength 0.71073
_diffrn_reflns_av_R_equivalents 0.0402
_diffrn_reflns_av_unetI/netI 0.0273
_diffrn_reflns_Laue_measured_fraction_full 0.999
_diffrn_reflns_Laue_measured_fraction_max 0.998
_diffrn_reflns_limit_h_max 17
_diffrn_reflns_limit_h_min -17
_diffrn_reflns_limit_k_max 32
_diffrn_reflns_limit_k_min -32
_diffrn_reflns_limit_l_max 25
_diffrn_reflns_limit_l_min -36
_diffrn_reflns_number 14734
_diffrn_reflns_point_group_measured_fraction_full 0.999
_diffrn_reflns_point_group_measured_fraction_max 0.998
_diffrn_reflns_theta_full 25.242
_diffrn_reflns_theta_max 27.101
_diffrn_reflns_theta_min 2.733
_diffrn_standards_decay_% 0
_diffrn_standards_interval_count 0
_diffrn_standards_interval_time 0
_diffrn_standards_number 0
_exptl_absorpt_coefficient_mu 4.566
_exptl_absorpt_correction_T_max 0.7456
_exptl_absorpt_correction_T_min 0.5668
_exptl_absorpt_correction_type multi-scan
_exptl_absorpt_process_details 'SADABS-2016/2 (Krause, 2015)'
_exptl_crystal_colour colourless
_exptl_crystal_density_diffrn 1.823
_exptl_crystal_density_method 'not measured'
_exptl_crystal_description needle
_exptl_crystal_F_000 5416
_exptl_crystal_size_max 0.43
_exptl_crystal_size_mid 0.05
_exptl_crystal_size_min 0.05
_refine_diff_density_max 6.2
_refine_diff_density_min -6.619
_refine_diff_density_rms 0.228
_refine_ls_extinction_method none
_refine_ls_goodness_of_fit_ref 1.134
_refine_ls_hydrogen_treatment mixed
_refine_ls_matrix_type full
_refine_ls_number_constraints 0
_refine_ls_number_parameters 192
_refine_ls_number_reflns 2789
_refine_ls_number_restraints 39
_refine_ls_restrained_S_all 1.295
_refine_ls_R_factor_all 0.0862
_refine_ls_R_factor_gt 0.0703
_refine_ls_shift/su_max 0
_refine_ls_shift/su_mean 0
_refine_ls_structure_factor_coef Fsqd
_refine_ls_weighting_details 'w=1/[\s^2^(Fo^2^)+1049.5306P] where P=(Fo^2^+2Fc^2^)/3'
_refine_ls_weighting_scheme calc
_refine_ls_wR_factor_gt 0.1238
_refine_ls_wR_factor_ref 0.1303
_reflns_Friedel_coverage 0
_reflns_number_gt 2209
_reflns_number_total 2789
_reflns_threshold_expression 'I > 2\s(I)'
_cod_data_source_file jz1c02942_si_002.cif
_cod_data_source_block shelx
_cod_original_cell_volume 10072.2(17)
_cod_original_sg_symbol_H-M 'F d d d'
_cod_database_code 8000555

loop_
_symmetry_equiv_pos_as_xyz
'x, y, z'
'-x+3/4, -y+3/4, z'
'-x+3/4, y, -z+3/4'
'x, -y+3/4, -z+3/4'
'x, y+1/2, z+1/2'
'-x+3/4, -y+5/4, z+1/2'
'-x+3/4, y+1/2, -z+5/4'
'x, -y+5/4, -z+5/4'
'x+1/2, y, z+1/2'
'-x+5/4, -y+3/4, z+1/2'
'-x+5/4, y, -z+5/4'
'x+1/2, -y+3/4, -z+5/4'
'x+1/2, y+1/2, z'
'-x+5/4, -y+5/4, z'
'-x+5/4, y+1/2, -z+3/4'
'x+1/2, -y+5/4, -z+3/4'
'-x, -y, -z'
'x-3/4, y-3/4, -z'
'x-3/4, -y, z-3/4'
'-x, y-3/4, z-3/4'
'-x, -y+1/2, -z+1/2'
'x-3/4, y-1/4, -z+1/2'
'x-3/4, -y+1/2, z-1/4'
'-x, y-1/4, z-1/4'
'-x+1/2, -y, -z+1/2'
'x-1/4, y-3/4, -z+1/2'
'x-1/4, -y, z-1/4'
'-x+1/2, y-3/4, z-1/4'
'-x+1/2, -y+1/2, -z'
'x-1/4, y-1/4, -z'
'x-1/4, -y+1/2, z-3/4'
'-x+1/2, y-1/4, z-3/4'

loop_
_atom_site_label
_atom_site_type_symbol
_atom_site_fract_x
_atom_site_fract_y
_atom_site_fract_z
_atom_site_U_iso_or_equiv
_atom_site_adp_type
_atom_site_occupancy
_atom_site_site_symmetry_order
_atom_site_calc_flag
_atom_site_refinement_flags_posn
_atom_site_refinement_flags_adp
_atom_site_refinement_flags_occupancy
_atom_site_disorder_assembly
_atom_site_disorder_group
Yb1 Yb 0.125 0.625 0.625 0.01340(17) Uani 1 4 d S T P . .
Ir1 Ir 0.625 0.625 0.625 0.0686(4) Uani 1 4 d S TU P . .
O2 O 0.2409(4) 0.6807(2) 0.64741(19) 0.0183(12) Uani 1 1 d . . . . .
O1 O 0.0712(4) 0.6691(2) 0.69391(19) 0.0151(11) Uani 1 1 d . . . . .
N3 N 0.0631(5) 0.7203(3) 0.6923(2) 0.0166(14) Uani 1 1 d . . . . .
N4 N 0.2757(5) 0.6909(3) 0.6900(2) 0.0162(14) Uani 1 1 d . . . . .
C12 C 0.3574(5) 0.6677(4) 0.7040(3) 0.0210(18) Uani 1 1 d . . . . .
H12 H 0.384013 0.640418 0.685444 0.025 Uiso 1 1 calc R U . . .
C8 C 0.2317(6) 0.7271(3) 0.7177(3) 0.0223(18) Uani 1 1 d . . . . .
C7 C 0.1410(6) 0.7508(3) 0.7018(3) 0.0236(19) Uani 1 1 d . . . . .
C9 C 0.2759(7) 0.7431(4) 0.7589(4) 0.032(2) Uani 1 1 d . . . . .
H9 H 0.246403 0.769037 0.777915 0.039 Uiso 1 1 calc R U . . .
C3 C -0.0240(6) 0.7414(4) 0.6822(3) 0.0233(19) Uani 1 1 d . . . . .
H3 H -0.077077 0.719319 0.675345 0.028 Uiso 1 1 calc R U . . .
O2S O 0.4785(7) 0.5720(6) 0.3770(4) 0.087(4) Uani 1 1 d D . . . .
C4 C -0.0361(8) 0.7943(4) 0.6817(4) 0.034(2) Uani 1 1 d . . . . .
H4 H -0.097545 0.808749 0.674724 0.041 Uiso 1 1 calc R U . . .
C6 C 0.1297(9) 0.8047(4) 0.7011(4) 0.039(2) Uani 1 1 d . . . . .
H6 H 0.183517 0.826441 0.707478 0.047 Uiso 1 1 calc R U . . .
C1 C 0.625 0.625 0.5543(8) 0.070(6) Uani 1 2 d S TU P . .
C11 C 0.4030(6) 0.6830(4) 0.7449(3) 0.028(2) Uani 1 1 d . . . . .
H11 H 0.461824 0.667044 0.754051 0.033 Uiso 1 1 calc R U . . .
C10 C 0.3627(7) 0.7218(5) 0.7726(3) 0.037(2) Uani 1 1 d . . . . .
H10 H 0.394257 0.733451 0.800569 0.045 Uiso 1 1 calc R U . . .
N2 N 0.4733(8) 0.7177(5) 0.6208(5) 0.073(3) Uani 1 1 d . U . . .
C5 C 0.0411(8) 0.8268(4) 0.6912(5) 0.045(3) Uani 1 1 d . . . . .
H5 H 0.033329 0.863502 0.691001 0.054 Uiso 1 1 calc R U . . .
C2 C 0.5240(10) 0.6838(6) 0.6219(6) 0.058(3) Uani 1 1 d . U . . .
N1 N 0.625 0.625 0.5126(6) 0.080(5) Uani 1 2 d S TU P . .
O1S O 0.613(3) 0.6407(11) 0.4177(6) 0.083(9) Uani 0.5 1 d D . P A -1
H1SB H 0.664(7) 0.654(12) 0.404(6) 0.1 Uiso 0.5 1 d D U P B -1
H1SA H 0.625 0.625 0.4445(11) 0.1 Uiso 1 2 d DS U P . .
H2SB H 0.499(12) 0.540(2) 0.379(8) 0.1 Uiso 0.75 1 d D U P . .
H2SC H 0.428(8) 0.578(7) 0.394(6) 0.1 Uiso 0.75 1 d D U P . .
H2SA H 0.527(9) 0.595(6) 0.384(9) 0.1 Uiso 0.5 1 d D U P . .

loop_
_atom_site_aniso_label
_atom_site_aniso_U_11
_atom_site_aniso_U_22
_atom_site_aniso_U_33
_atom_site_aniso_U_23
_atom_site_aniso_U_13
_atom_site_aniso_U_12
Yb1 0.0122(3) 0.0188(3) 0.0092(3) 0 0 0
Ir1 0.0095(4) 0.1820(13) 0.0142(4) 0 0 0
O2 0.018(3) 0.027(3) 0.010(3) -0.002(2) 0.002(2) -0.007(2)
O1 0.013(3) 0.018(3) 0.015(3) 0.001(2) 0.001(2) 0.002(2)
N3 0.015(3) 0.019(3) 0.016(3) -0.002(3) -0.002(3) 0.003(3)
N4 0.012(3) 0.023(3) 0.013(3) 0.002(3) -0.001(3) -0.006(3)
C12 0.009(4) 0.034(5) 0.021(4) 0.003(4) 0.002(3) 0.000(3)
C8 0.014(4) 0.027(5) 0.025(5) -0.006(4) -0.005(4) 0.000(3)
C7 0.016(5) 0.029(4) 0.025(4) -0.002(4) -0.002(4) -0.004(4)
C9 0.020(5) 0.048(6) 0.029(5) -0.018(5) -0.004(4) 0.000(4)
C3 0.014(4) 0.030(5) 0.026(5) -0.005(4) -0.006(4) 0.006(3)
O2S 0.046(6) 0.162(11) 0.054(6) 0.034(8) 0.012(6) 0.001(7)
C4 0.027(5) 0.030(5) 0.045(6) -0.004(5) -0.011(5) 0.008(4)
C6 0.030(5) 0.025(5) 0.063(7) -0.005(5) -0.009(6) -0.007(5)
C1 0.067(7) 0.079(7) 0.064(7) 0 0 -0.013(5)
C11 0.013(4) 0.047(6) 0.023(5) 0.002(4) 0.000(3) 0.005(4)
C10 0.022(5) 0.067(7) 0.024(5) -0.010(5) -0.011(4) 0.002(5)
N2 0.034(5) 0.107(7) 0.077(7) 0.051(6) 0.002(5) -0.002(5)
C5 0.038(6) 0.028(5) 0.070(8) -0.004(5) -0.018(6) 0.005(5)
C2 0.044(5) 0.075(5) 0.055(5) 0.015(4) 0.008(4) -0.004(4)
N1 0.089(9) 0.101(9) 0.049(7) 0 0 -0.045(8)
O1S 0.10(2) 0.11(3) 0.033(8) 0.011(10) -0.019(14) 0.00(2)

loop_
_atom_type_symbol
_atom_type_description
_atom_type_scat_dispersion_real
_atom_type_scat_dispersion_imag
_atom_type_scat_source
C C 0.0033 0.0016 'International Tables Vol C Tables 4.2.6.8 and 6.1.1.4'
H H 0 0 'International Tables Vol C Tables 4.2.6.8 and 6.1.1.4'
Ir Ir -1.4442 7.9887 'International Tables Vol C Tables 4.2.6.8 and 6.1.1.4'
N N 0.0061 0.0033 'International Tables Vol C Tables 4.2.6.8 and 6.1.1.4'
O O 0.0106 0.006 'International Tables Vol C Tables 4.2.6.8 and 6.1.1.4'
Yb Yb -0.385 5.5486 'International Tables Vol C Tables 4.2.6.8 and 6.1.1.4'

loop_
_geom_angle_atom_site_label_1
_geom_angle_atom_site_label_2
_geom_angle_atom_site_label_3
_geom_angle
_geom_angle_site_symmetry_1
_geom_angle_site_symmetry_3
_geom_angle_publ_flag
O2 Yb1 O2 88.5(3) 14_455 11_455 ?
O2 Yb1 O2 100.7(3) 14_455 8 ?
O2 Yb1 O2 147.3(3) 11_455 8 ?
O2 Yb1 O2 147.3(3) 14_455 . ?
O2 Yb1 O2 100.7(3) 11_455 . ?
O2 Yb1 O2 88.5(3) 8 . ?
O2 Yb1 O1 81.3(2) 14_455 . ?
O2 Yb1 O1 72.56(19) 11_455 . ?
O2 Yb1 O1 139.63(19) 8 . ?
O2 Yb1 O1 71.9(2) . . ?
O2 Yb1 O1 72.6(2) 14_455 8 ?
O2 Yb1 O1 81.3(2) 11_455 8 ?
O2 Yb1 O1 71.9(2) 8 8 ?
O2 Yb1 O1 139.63(19) . 8 ?
O1 Yb1 O1 143.3(3) . 8 ?
O2 Yb1 O1 71.9(2) 14_455 14_455 ?
O2 Yb1 O1 139.63(19) 11_455 14_455 ?
O2 Yb1 O1 72.56(19) 8 14_455 ?
O2 Yb1 O1 81.3(2) . 14_455 ?
O1 Yb1 O1 69.9(3) . 14_455 ?
O1 Yb1 O1 122.9(3) 8 14_455 ?
O2 Yb1 O1 139.63(19) 14_455 11_455 ?
O2 Yb1 O1 71.9(2) 11_455 11_455 ?
O2 Yb1 O1 81.3(2) 8 11_455 ?
O2 Yb1 O1 72.6(2) . 11_455 ?
O1 Yb1 O1 122.9(3) . 11_455 ?
O1 Yb1 O1 69.9(3) 8 11_455 ?
O1 Yb1 O1 143.3(3) 14_455 11_455 ?
C1 Ir1 C1 180 . 11 ?
C1 Ir1 C2 87.6(4) . . ?
C1 Ir1 C2 92.4(4) 11 . ?
C1 Ir1 C2 92.4(4) . 11 ?
C1 Ir1 C2 87.6(4) 11 11 ?
C2 Ir1 C2 85.8(8) . 11 ?
C1 Ir1 C2 92.4(4) . 8 ?
C1 Ir1 C2 87.6(4) 11 8 ?
C2 Ir1 C2 94.4(7) . 8 ?
C2 Ir1 C2 175.1(9) 11 8 ?
C1 Ir1 C2 87.6(4) . 14 ?
C1 Ir1 C2 92.4(4) 11 14 ?
C2 Ir1 C2 175.1(9) . 14 ?
C2 Ir1 C2 94.4(7) 11 14 ?
C2 Ir1 C2 85.8(8) 8 14 ?
N4 O2 Yb1 130.2(5) . . ?
N3 O1 Yb1 118.4(5) . . ?
O1 N3 C3 118.8(7) . . ?
O1 N3 C7 120.0(7) . . ?
C3 N3 C7 121.2(7) . . ?
O2 N4 C12 119.2(7) . . ?
O2 N4 C8 119.7(7) . . ?
C12 N4 C8 121.0(7) . . ?
N4 C12 C11 120.6(8) . . ?
N4 C12 H12 119.7 . . ?
C11 C12 H12 119.7 . . ?
N4 C8 C9 119.3(8) . . ?
N4 C8 C7 119.6(8) . . ?
C9 C8 C7 121.0(8) . . ?
N3 C7 C6 118.7(9) . . ?
N3 C7 C8 120.0(8) . . ?
C6 C7 C8 120.9(9) . . ?
C8 C9 C10 120.6(9) . . ?
C8 C9 H9 119.7 . . ?
C10 C9 H9 119.7 . . ?
N3 C3 C4 120.6(9) . . ?
N3 C3 H3 119.7 . . ?
C4 C3 H3 119.7 . . ?
H2SB O2S H2SC 114(4) . . ?
H2SB O2S H2SA 111(4) . . ?
H2SC O2S H2SA 111(4) . . ?
C3 C4 C5 120.1(9) . . ?
C3 C4 H4 120 . . ?
C5 C4 H4 120 . . ?
C5 C6 C7 120.7(10) . . ?
C5 C6 H6 119.6 . . ?
C7 C6 H6 119.6 . . ?
N1 C1 Ir1 180 . . ?
C12 C11 C10 119.7(8) . . ?
C12 C11 H11 120.1 . . ?
C10 C11 H11 120.1 . . ?
C9 C10 C11 118.6(9) . . ?
C9 C10 H10 120.7 . . ?
C11 C10 H10 120.7 . . ?
C6 C5 C4 118.7(10) . . ?
C6 C5 H5 120.7 . . ?
C4 C5 H5 120.7 . . ?
N2 C2 Ir1 175.8(13) . . ?
H1SB O1S H1SA 114(4) . . ?

loop_
_geom_bond_atom_site_label_1
_geom_bond_atom_site_label_2
_geom_bond_distance
_geom_bond_site_symmetry_2
_geom_bond_publ_flag
Yb1 O2 2.244(6) 14_455 ?
Yb1 O2 2.244(6) 11_455 ?
Yb1 O2 2.244(6) 8 ?
Yb1 O2 2.244(6) . ?
Yb1 O1 2.372(5) . ?
Yb1 O1 2.372(6) 8 ?
Yb1 O1 2.372(5) 14_455 ?
Yb1 O1 2.372(6) 11_455 ?
Ir1 C1 1.99(2) . ?
Ir1 C1 1.99(2) 11 ?
Ir1 C2 2.063(15) . ?
Ir1 C2 2.063(15) 11 ?
Ir1 C2 2.063(15) 8 ?
Ir1 C2 2.063(15) 14 ?
O2 N4 1.322(8) . ?
O1 N3 1.322(9) . ?
N3 C3 1.355(11) . ?
N3 C7 1.363(11) . ?
N4 C12 1.341(10) . ?
N4 C8 1.359(11) . ?
C12 C11 1.373(13) . ?
C12 H12 0.95 . ?
C8 C9 1.377(13) . ?
C8 C7 1.469(12) . ?
C7 C6 1.394(13) . ?
C9 C10 1.380(14) . ?
C9 H9 0.95 . ?
C3 C4 1.372(13) . ?
C3 H3 0.95 . ?
O2S H2SB 0.88(2) . ?
O2S H2SC 0.88(2) . ?
O2S H2SA 0.91(2) . ?
C4 C5 1.385(15) . ?
C4 H4 0.95 . ?
C6 C5 1.384(16) . ?
C6 H6 0.95 . ?
C1 N1 1.18(3) . ?
C11 C10 1.387(14) . ?
C11 H11 0.95 . ?
C10 H10 0.95 . ?
N2 C2 1.122(17) . ?
C5 H5 0.95 . ?
O1S H1SB 0.87(2) . ?
O1S H1SA 0.87(2) . ?
